data_1507309
loop_
_publ_author_name
'Zhdankin, Viktor V.'
'Koposov, Alexey Y.'
'Su, Liansheng'
'Boyarskikh, Vyacheslav V.'
'Netzel, Brian C.'
'Young, Jr, Victor G'

_publ_section_title
;
 Synthesis and structure of amino acid-derived benziodazoles: new
 hypervalent iodine heterocycles.
;
_journal_issue 9
_journal_name_full 'Organic letters'
_journal_page_first 1583
_journal_page_last 1586
_journal_paper_doi 10.1021/ol0344523
_journal_volume 5
_journal_year 2003
_chemical_formula_moiety 'C18 H17 F3 I N O6 S'
_chemical_formula_sum 'C18 H17 F3 I N O6 S'
_chemical_formula_weight 559.29
_chemical_name_common 02306a
_chemical_name_systematic
; 
 ? 
;
_space_group_IT_number 4
_symmetry_cell_setting monoclinic
_symmetry_space_group_name_Hall 'P 2yb'
_symmetry_space_group_name_H-M 'P 1 21 1'
_atom_sites_solution_hydrogens geom
_atom_sites_solution_primary direct
_atom_sites_solution_secondary difmap
_audit_creation_method SHELXL-97
_cell_angle_alpha 90.00
_cell_angle_beta 104.326(3)
_cell_angle_gamma 90.00
_cell_formula_units_Z 4
_cell_length_a 10.1570(16)
_cell_length_b 16.733(3)
_cell_length_c 13.165(2)
_cell_measurement_reflns_used 3644
_cell_measurement_temperature 173(2)
_cell_measurement_theta_max 25.03
_cell_measurement_theta_min 2.40
_cell_volume 2167.9(6)
_computing_cell_refinement 'Bruker SMART'
_computing_data_collection 'Bruker SMART'
_computing_data_reduction 'Bruker SAINT'
_computing_molecular_graphics 'Bruker SHELXTL'
_computing_publication_material 'Bruker SHELXTL'
_computing_structure_refinement 'SHELXL-97 (Sheldrick, 1997)'
_computing_structure_solution 'SHELXS-97 (Sheldrick, 1990)'
_diffrn_ambient_temperature 173(2)
_diffrn_measured_fraction_theta_full 0.999
_diffrn_measured_fraction_theta_max 0.999
_diffrn_measurement_device_type 'CCD area detector'
_diffrn_measurement_method 'phi and omega scans'
_diffrn_radiation_monochromator graphite
_diffrn_radiation_source 'normal-focus sealed tube'
_diffrn_radiation_type MoK\a
_diffrn_radiation_wavelength 0.71073
_diffrn_reflns_av_R_equivalents 0.0340
_diffrn_reflns_av_sigmaI/netI 0.0338
_diffrn_reflns_limit_h_max 11
_diffrn_reflns_limit_h_min -12
_diffrn_reflns_limit_k_max 19
_diffrn_reflns_limit_k_min -19
_diffrn_reflns_limit_l_max 15
_diffrn_reflns_limit_l_min 0
_diffrn_reflns_number 21847
_diffrn_reflns_theta_full 25.08
_diffrn_reflns_theta_max 25.08
_diffrn_reflns_theta_min 1.60
_exptl_absorpt_coefficient_mu 1.633
_exptl_absorpt_correction_T_max 0.9228
_exptl_absorpt_correction_T_min 0.6857
_exptl_absorpt_correction_type multi-scan
_exptl_absorpt_process_details 'SADABS (Sheldrick, 2002)'
_exptl_crystal_colour Colorless
_exptl_crystal_density_diffrn 1.714
_exptl_crystal_density_meas 0
_exptl_crystal_density_method 'not measured'
_exptl_crystal_description Block
_exptl_crystal_F_000 1104
_exptl_crystal_size_max 0.25
_exptl_crystal_size_mid 0.10
_exptl_crystal_size_min 0.05
_refine_diff_density_max 2.224
_refine_diff_density_min -1.159
_refine_diff_density_rms 0.084
_refine_ls_abs_structure_details 'Flack H D (1983), Acta Cryst. A39, 876-881'
_refine_ls_abs_structure_Flack -0.01(2)
_refine_ls_extinction_method none
_refine_ls_goodness_of_fit_ref 1.101
_refine_ls_hydrogen_treatment mixed
_refine_ls_matrix_type full
_refine_ls_number_parameters 545
_refine_ls_number_reflns 7700
_refine_ls_number_restraints 1
_refine_ls_restrained_S_all 1.101
_refine_ls_R_factor_all 0.0464
_refine_ls_R_factor_gt 0.0411
_refine_ls_shift/su_max 0.001
_refine_ls_shift/su_mean 0.000
_refine_ls_structure_factor_coef Fsqd
_refine_ls_weighting_details 'calc w=1/[\s^2^(Fo^2^)+(0.0412P)^2^+4.6478P] where P=(Fo^2^+2Fc^2^)/3'
_refine_ls_weighting_scheme calc
_refine_ls_wR_factor_gt 0.1014
_refine_ls_wR_factor_ref 0.1060
_reflns_number_gt 7078
_reflns_number_total 7700
_reflns_threshold_expression >2sigma(I)
_cod_data_source_file ol0344523si20030314_104108.cif
_cod_data_source_block compound(6)
_cod_depositor_comments
;
The following automatic conversions were performed:

'_symmetry_cell_setting' value 'Monoclinic' changed to 'monoclinic'
according to /home/saulius/struct/CIF-dictionaries/cif_core.dic
dictionary named 'cif_core.dic' version 2.4.1 from 2010-06-29.

Automatic conversion script
Id: cif_fix_values 1715 2011-07-08 13:25:40Z adriana 
;
_cod_original_cell_volume 2167.8(6)
_cod_original_sg_symbol_H-M P2(1)
_cod_database_code 1507309

loop_
_symmetry_equiv_pos_as_xyz
'x, y, z'
'-x, y+1/2, -z'

loop_
_atom_site_label
_atom_site_type_symbol
_atom_site_fract_x
_atom_site_fract_y
_atom_site_fract_z
_atom_site_U_iso_or_equiv
_atom_site_adp_type
_atom_site_occupancy
_atom_site_symmetry_multiplicity
_atom_site_calc_flag
_atom_site_refinement_flags
I1A I 0.21888(6) 0.71144(3) 0.13076(3) 0.05563(14) Uani 1 1 d .
C1A C 0.1772(8) 0.5879(4) 0.1098(6) 0.0470(16) Uani 1 1 d .
C2A C 0.2440(8) 0.5339(5) 0.1818(7) 0.0534(19) Uani 1 1 d .
H2AA H 0.3118 0.5512 0.2412 0.064 Uiso 1 1 calc R
C3A C 0.2125(9) 0.4545(5) 0.1679(7) 0.062(2) Uani 1 1 d .
H3AA H 0.2592 0.4165 0.2174 0.074 Uiso 1 1 calc R
C4A C 0.1135(8) 0.4294(4) 0.0825(6) 0.0533(18) Uani 1 1 d .
H4AA H 0.0935 0.3741 0.0729 0.064 Uiso 1 1 calc R
C5A C 0.0438(8) 0.4834(5) 0.0114(6) 0.0520(18) Uani 1 1 d .
H5AA H -0.0251 0.4654 -0.0469 0.062 Uiso 1 1 calc R
C6A C 0.0735(7) 0.5655(4) 0.0243(5) 0.0463(16) Uani 1 1 d .
C7A C -0.0011(8) 0.6267(4) -0.0497(5) 0.0456(16) Uani 1 1 d .
O1A O 0.0525(5) 0.6934(3) -0.0542(4) 0.0540(13) Uani 1 1 d .
N1A N -0.1227(6) 0.6061(3) -0.1089(4) 0.0472(14) Uani 1 1 d .
H1AA H -0.1509 0.5565 -0.1069 0.057 Uiso 1 1 calc R
C8A C -0.2105(7) 0.6638(4) -0.1774(6) 0.0476(16) Uani 1 1 d .
H8AA H -0.2878 0.6317 -0.2198 0.057 Uiso 1 1 calc R
C9A C -0.2732(9) 0.7218(6) -0.1190(7) 0.068(2) Uani 1 1 d .
H9AA H -0.3230 0.6931 -0.0754 0.102 Uiso 1 1 calc R
H9AB H -0.3361 0.7563 -0.1686 0.102 Uiso 1 1 calc R
H9AC H -0.2021 0.7547 -0.0742 0.102 Uiso 1 1 calc R
C10A C -0.1427(7) 0.7009(5) -0.2564(5) 0.0489(16) Uani 1 1 d .
O2A O -0.1646(7) 0.7684(3) -0.2878(5) 0.0740(17) Uani 1 1 d .
O3A O -0.0621(6) 0.6492(3) -0.2908(4) 0.0559(13) Uani 1 1 d .
C11A C -0.0072(9) 0.6767(6) -0.3742(6) 0.071(2) Uani 1 1 d .
H11A H 0.0389 0.6324 -0.3999 0.107 Uiso 1 1 calc R
H11B H 0.0581 0.7197 -0.3486 0.107 Uiso 1 1 calc R
H11C H -0.0808 0.6968 -0.4314 0.107 Uiso 1 1 calc R
C12A C 0.3208(7) 0.7013(5) 0.2903(5) 0.0469(16) Uani 1 1 d .
C13A C 0.4563(8) 0.6894(5) 0.3206(7) 0.062(2) Uani 1 1 d .
H13A H 0.5076 0.6844 0.2696 0.075 Uiso 1 1 calc R
C14A C 0.5195(9) 0.6848(6) 0.4250(7) 0.073(3) Uani 1 1 d .
H14A H 0.6151 0.6778 0.4472 0.088 Uiso 1 1 calc R
C15A C 0.4438(11) 0.6903(6) 0.4967(7) 0.085(3) Uani 1 1 d .
H15A H 0.4872 0.6862 0.5692 0.102 Uiso 1 1 calc R
C16A C 0.3072(10) 0.7016(7) 0.4663(6) 0.072(2) Uani 1 1 d .
H16A H 0.2561 0.7050 0.5176 0.087 Uiso 1 1 calc R
C17A C 0.2423(7) 0.7080(7) 0.3611(6) 0.0558(19) Uani 1 1 d .
H17A H 0.1471 0.7167 0.3386 0.067 Uiso 1 1 calc R
O4A O 0.2061(7) 0.8848(4) 0.1879(5) 0.0695(16) Uani 1 1 d .
S1A S 0.3339(2) 0.91961(11) 0.18898(14) 0.0521(4) Uani 1 1 d .
O5A O 0.4343(6) 0.8641(3) 0.1748(4) 0.0710(16) Uani 1 1 d .
O6A O 0.3245(5) 0.9926(3) 0.1298(4) 0.0495(12) Uani 1 1 d .
C18A C 0.3967(10) 0.9546(5) 0.3227(6) 0.064(2) Uani 1 1 d .
F1A F 0.3092(7) 1.0018(4) 0.3512(4) 0.0928(18) Uani 1 1 d .
F2A F 0.5144(7) 0.9929(5) 0.3342(5) 0.100(2) Uani 1 1 d .
F3A F 0.4190(8) 0.8922(4) 0.3883(4) 0.107(2) Uani 1 1 d .
I1B I 0.75594(5) 0.85037(2) 0.15023(3) 0.05366(14) Uani 1 1 d .
C1B C 0.6905(7) 0.9705(4) 0.1248(5) 0.0447(16) Uani 1 1 d .
C2B C 0.7554(8) 1.0297(5) 0.1900(6) 0.0535(19) Uani 1 1 d .
H2BA H 0.8282 1.0177 0.2487 0.064 Uiso 1 1 calc R
C3B C 0.7112(8) 1.1086(5) 0.1675(7) 0.057(2) Uani 1 1 d .
H3BA H 0.7533 1.1508 0.2122 0.068 Uiso 1 1 calc R
C4B C 0.6079(8) 1.1250(4) 0.0818(6) 0.0545(19) Uani 1 1 d .
H4BA H 0.5787 1.1786 0.0669 0.065 Uiso 1 1 calc R
C5B C 0.5464(8) 1.0648(4) 0.0174(6) 0.0453(16) Uani 1 1 d .
H5BA H 0.4750 1.0770 -0.0422 0.054 Uiso 1 1 calc R
C6B C 0.5861(7) 0.9868(4) 0.0374(5) 0.0396(14) Uani 1 1 d .
C7B C 0.5197(7) 0.9186(4) -0.0288(5) 0.0402(15) Uani 1 1 d .
O1B O 0.5850(5) 0.8560(4) -0.0286(3) 0.0546(12) Uani 1 1 d .
N1B N 0.3954(6) 0.9269(3) -0.0857(4) 0.0396(12) Uani 1 1 d .
H1BA H 0.3547 0.9736 -0.0881 0.048 Uiso 1 1 calc R
C8B C 0.3235(7) 0.8599(4) -0.1450(5) 0.0453(15) Uani 1 1 d .
H8BA H 0.3586 0.8107 -0.1042 0.054 Uiso 1 1 calc R
C9B C 0.1732(8) 0.8624(6) -0.1535(7) 0.067(2) Uani 1 1 d .
H9BA H 0.1572 0.8628 -0.0831 0.101 Uiso 1 1 calc R
H9BB H 0.1301 0.8151 -0.1916 0.101 Uiso 1 1 calc R
H9BC H 0.1344 0.9107 -0.1913 0.101 Uiso 1 1 calc R
C10B C 0.3494(7) 0.8495(6) -0.2504(5) 0.0589(18) Uani 1 1 d .
O2B O 0.3020(8) 0.8002(6) -0.3094(6) 0.123(4) Uani 1 1 d .
O3B O 0.4308(6) 0.9060(4) -0.2732(4) 0.0626(15) Uani 1 1 d .
C11B C 0.4583(11) 0.9015(9) -0.3742(6) 0.103(4) Uani 1 1 d .
H11D H 0.4838 0.9545 -0.3947 0.155 Uiso 1 1 calc R
H11E H 0.3769 0.8828 -0.4255 0.155 Uiso 1 1 calc R
H11F H 0.5330 0.8639 -0.3719 0.155 Uiso 1 1 calc R
C12B C 0.8504(8) 0.8659(5) 0.3094(5) 0.0494(19) Uani 1 1 d .
C13B C 0.9858(10) 0.8821(7) 0.3394(8) 0.077(3) Uani 1 1 d .
H13B H 1.0397 0.8880 0.2903 0.092 Uiso 1 1 calc R
C14B C 1.0411(11) 0.8897(8) 0.4492(8) 0.098(4) Uani 1 1 d .
H14B H 1.1353 0.9006 0.4747 0.117 Uiso 1 1 calc R
C15B C 0.9643(13) 0.8817(7) 0.5174(7) 0.091(3) Uani 1 1 d .
H15B H 1.0042 0.8882 0.5902 0.109 Uiso 1 1 calc R
C16B C 0.8305(11) 0.8646(7) 0.4843(7) 0.083(3) Uani 1 1 d .
H16B H 0.7768 0.8586 0.5335 0.099 Uiso 1 1 calc R
C17B C 0.7730(8) 0.8560(7) 0.3792(6) 0.063(2) Uani 1 1 d .
H17B H 0.6793 0.8431 0.3552 0.075 Uiso 1 1 calc R
O4B O 0.6784(6) 0.6610(4) 0.1827(5) 0.0685(15) Uani 1 1 d .
S1B S 0.80760(19) 0.62985(10) 0.18175(13) 0.0459(4) Uani 1 1 d .
O5B O 0.9064(5) 0.6877(3) 0.1722(4) 0.0593(14) Uani 1 1 d .
O6B O 0.8008(6) 0.5598(3) 0.1158(4) 0.0599(14) Uani 1 1 d .
C18B C 0.8748(13) 0.5899(7) 0.3144(7) 0.081(3) Uani 1 1 d .
F1B F 0.7922(8) 0.5362(4) 0.3356(5) 0.105(2) Uani 1 1 d .
F2B F 0.9945(7) 0.5576(5) 0.3236(6) 0.106(2) Uani 1 1 d .
F3B F 0.8874(10) 0.6483(5) 0.3819(4) 0.135(3) Uani 1 1 d .

loop_
_atom_site_aniso_label
_atom_site_aniso_U_11
_atom_site_aniso_U_22
_atom_site_aniso_U_33
_atom_site_aniso_U_23
_atom_site_aniso_U_13
_atom_site_aniso_U_12
I1A 0.0823(3) 0.0424(2) 0.0390(2) -0.00108(19) 0.0090(2) -0.0110(2)
C1A 0.067(4) 0.034(4) 0.041(4) 0.000(3) 0.016(3) -0.004(3)
C2A 0.058(4) 0.052(5) 0.052(4) -0.002(4) 0.016(4) -0.002(4)
C3A 0.072(5) 0.056(5) 0.055(5) 0.003(4) 0.013(4) 0.024(4)
C4A 0.069(5) 0.036(4) 0.061(5) -0.003(3) 0.029(4) 0.000(3)
C5A 0.067(5) 0.035(4) 0.053(4) -0.007(3) 0.015(4) 0.006(3)
C6A 0.061(4) 0.044(4) 0.038(3) 0.000(3) 0.020(3) 0.001(3)
C7A 0.064(4) 0.035(4) 0.040(4) -0.003(3) 0.018(3) 0.001(3)
O1A 0.077(3) 0.045(3) 0.038(2) 0.003(2) 0.011(2) -0.012(2)
N1A 0.058(4) 0.032(3) 0.049(3) 0.000(2) 0.008(3) -0.007(2)
C8A 0.049(4) 0.038(4) 0.054(4) 0.007(3) 0.010(3) 0.001(3)
C9A 0.081(5) 0.058(6) 0.078(5) 0.004(5) 0.045(5) 0.006(4)
C10A 0.066(4) 0.044(4) 0.034(3) -0.004(3) 0.009(3) 0.002(3)
O2A 0.117(5) 0.051(3) 0.062(3) 0.014(3) 0.036(3) 0.017(3)
O3A 0.068(3) 0.055(3) 0.046(3) 0.002(2) 0.016(2) 0.002(3)
C11A 0.081(6) 0.101(7) 0.037(4) 0.000(4) 0.026(4) 0.010(5)
C12A 0.060(4) 0.044(4) 0.036(3) -0.002(3) 0.010(3) -0.008(3)
C13A 0.055(5) 0.071(6) 0.064(5) -0.008(4) 0.021(4) -0.003(4)
C14A 0.053(5) 0.090(7) 0.070(6) -0.003(5) 0.001(4) 0.001(4)
C15A 0.110(8) 0.089(8) 0.043(4) 0.006(4) -0.006(5) -0.011(6)
C16A 0.102(7) 0.080(6) 0.042(4) -0.010(4) 0.031(4) -0.017(6)
C17A 0.056(4) 0.061(5) 0.054(4) -0.005(4) 0.021(4) -0.004(5)
O4A 0.090(4) 0.055(3) 0.069(4) 0.002(3) 0.029(3) -0.006(3)
S1A 0.0787(13) 0.0405(10) 0.0396(9) 0.0065(7) 0.0195(9) 0.0025(8)
O5A 0.112(4) 0.043(3) 0.064(3) 0.009(2) 0.033(3) 0.022(3)
O6A 0.075(3) 0.039(3) 0.041(2) 0.015(2) 0.028(2) 0.016(2)
C18A 0.095(6) 0.051(5) 0.051(4) -0.002(4) 0.025(4) 0.011(5)
F1A 0.144(5) 0.084(4) 0.060(3) -0.010(3) 0.045(3) 0.019(4)
F2A 0.095(4) 0.107(5) 0.087(4) -0.026(4) 0.000(3) -0.011(4)
F3A 0.201(7) 0.076(4) 0.040(3) 0.016(2) 0.021(3) 0.024(4)
I1B 0.0742(3) 0.0388(2) 0.0408(2) -0.0007(2) 0.0007(2) 0.0141(2)
C1B 0.061(4) 0.034(4) 0.044(4) -0.004(3) 0.021(3) 0.004(3)
C2B 0.055(4) 0.048(4) 0.051(4) -0.004(3) 0.001(3) 0.004(3)
C3B 0.057(4) 0.036(4) 0.072(5) -0.012(4) 0.008(4) -0.002(3)
C4B 0.063(5) 0.032(4) 0.065(5) -0.003(3) 0.010(4) -0.002(3)
C5B 0.056(4) 0.038(4) 0.043(4) 0.000(3) 0.015(3) 0.008(3)
C6B 0.053(4) 0.029(3) 0.036(3) 0.000(3) 0.010(3) 0.002(3)
C7B 0.061(4) 0.034(3) 0.027(3) 0.001(2) 0.013(3) 0.012(3)
O1B 0.078(3) 0.037(3) 0.043(2) -0.003(2) 0.005(2) 0.013(3)
N1B 0.062(3) 0.027(3) 0.029(3) -0.002(2) 0.009(2) 0.007(2)
C8B 0.070(4) 0.028(3) 0.035(3) 0.000(3) 0.006(3) 0.006(3)
C9B 0.077(5) 0.058(6) 0.074(5) -0.019(4) 0.032(4) -0.020(4)
C10B 0.059(4) 0.066(5) 0.050(4) -0.020(4) 0.008(3) 0.001(5)
O2B 0.124(6) 0.160(8) 0.107(6) -0.100(6) 0.071(5) -0.081(6)
O3B 0.080(4) 0.078(4) 0.032(2) -0.012(2) 0.018(2) -0.013(3)
C11B 0.094(7) 0.189(13) 0.035(4) -0.027(6) 0.029(5) -0.039(7)
C12B 0.059(4) 0.049(5) 0.032(3) 0.005(3) -0.004(3) 0.009(3)
C13B 0.066(6) 0.093(8) 0.067(6) 0.009(5) 0.008(5) 0.011(5)
C14B 0.075(6) 0.125(9) 0.072(6) -0.005(6) -0.024(5) 0.011(6)
C15B 0.125(9) 0.096(8) 0.040(4) 0.008(4) -0.001(5) 0.014(6)
C16B 0.108(7) 0.083(8) 0.053(5) 0.016(5) 0.012(5) 0.015(6)
C17B 0.067(5) 0.066(6) 0.052(4) 0.003(5) 0.008(4) 0.002(5)
O4B 0.075(4) 0.060(3) 0.080(4) -0.010(3) 0.038(3) 0.007(3)
S1B 0.0632(10) 0.0352(9) 0.0407(9) -0.0051(7) 0.0156(8) -0.0029(8)
O5B 0.072(3) 0.045(3) 0.059(3) -0.002(2) 0.013(3) -0.008(2)
O6B 0.081(4) 0.042(3) 0.053(3) -0.010(2) 0.008(3) -0.012(3)
C18B 0.114(8) 0.081(7) 0.044(5) -0.005(4) 0.014(5) -0.022(6)
F1B 0.151(6) 0.103(5) 0.064(3) 0.025(3) 0.034(4) -0.025(4)
F2B 0.087(4) 0.110(5) 0.100(5) 0.034(4) -0.018(4) 0.004(4)
F3B 0.243(9) 0.115(5) 0.042(3) -0.030(3) 0.023(4) -0.035(6)

loop_
_atom_type_symbol
_atom_type_description
_atom_type_scat_dispersion_real
_atom_type_scat_dispersion_imag
_atom_type_scat_source
C C 0.0033 0.0016 'International Tables Vol C Tables 4.2.6.8 and 6.1.1.4'
H H 0.0000 0.0000 'International Tables Vol C Tables 4.2.6.8 and 6.1.1.4'
N N 0.0061 0.0033 'International Tables Vol C Tables 4.2.6.8 and 6.1.1.4'
O O 0.0106 0.0060 'International Tables Vol C Tables 4.2.6.8 and 6.1.1.4'
F F 0.0171 0.0103 'International Tables Vol C Tables 4.2.6.8 and 6.1.1.4'
S S 0.1246 0.1234 'International Tables Vol C Tables 4.2.6.8 and 6.1.1.4'
I I -0.4742 1.8119 'International Tables Vol C Tables 4.2.6.8 and 6.1.1.4'

loop_
_geom_angle_atom_site_label_1
_geom_angle_atom_site_label_2
_geom_angle_atom_site_label_3
_geom_angle
C12A I1A C1A 94.8(3)
C2A C1A C6A 122.1(7)
C2A C1A I1A 120.6(6)
C6A C1A I1A 117.2(5)
C1A C2A C3A 119.4(8)
C1A C2A H2AA 120.3
C3A C2A H2AA 120.3
C2A C3A C4A 120.4(8)
C2A C3A H3AA 119.8
C4A C3A H3AA 119.8
C5A C4A C3A 120.6(8)
C5A C4A H4AA 119.7
C3A C4A H4AA 119.7
C4A C5A C6A 120.2(7)
C4A C5A H5AA 119.9
C6A C5A H5AA 119.9
C1A C6A C5A 117.3(7)
C1A C6A C7A 120.5(6)
C5A C6A C7A 122.3(7)
O1A C7A N1A 123.7(7)
O1A C7A C6A 119.3(7)
N1A C7A C6A 117.0(6)
C7A N1A C8A 121.7(6)
C7A N1A H1AA 119.2
C8A N1A H1AA 119.2
N1A C8A C9A 112.9(7)
N1A C8A C10A 112.4(6)
C9A C8A C10A 114.5(7)
N1A C8A H8AA 105.3
C9A C8A H8AA 105.3
C10A C8A H8AA 105.3
C8A C9A H9AA 109.5
C8A C9A H9AB 109.5
H9AA C9A H9AB 109.5
C8A C9A H9AC 109.5
H9AA C9A H9AC 109.5
H9AB C9A H9AC 109.5
O2A C10A O3A 124.4(7)
O2A C10A C8A 122.9(7)
O3A C10A C8A 112.6(6)
C10A O3A C11A 116.0(6)
O3A C11A H11A 109.5
O3A C11A H11B 109.5
H11A C11A H11B 109.5
O3A C11A H11C 109.5
H11A C11A H11C 109.5
H11B C11A H11C 109.5
C13A C12A C17A 122.2(7)
C13A C12A I1A 121.4(6)
C17A C12A I1A 116.5(5)
C12A C13A C14A 119.7(8)
C12A C13A H13A 120.1
C14A C13A H13A 120.1
C15A C14A C13A 119.2(8)
C15A C14A H14A 120.4
C13A C14A H14A 120.4
C16A C15A C14A 121.1(8)
C16A C15A H15A 119.4
C14A C15A H15A 119.4
C15A C16A C17A 120.3(8)
C15A C16A H16A 119.9
C17A C16A H16A 119.9
C12A C17A C16A 117.4(7)
C12A C17A H17A 121.3
C16A C17A H17A 121.3
O4A S1A O5A 114.4(4)
O4A S1A O6A 113.9(4)
O5A S1A O6A 115.9(3)
O4A S1A C18A 104.1(4)
O5A S1A C18A 104.3(4)
O6A S1A C18A 102.2(4)
F1A C18A F2A 109.2(8)
F1A C18A F3A 107.6(7)
F2A C18A F3A 107.4(8)
F1A C18A S1A 111.8(7)
F2A C18A S1A 110.9(6)
F3A C18A S1A 109.7(6)
C12B I1B C1B 95.1(3)
C2B C1B C6B 122.0(7)
C2B C1B I1B 120.3(5)
C6B C1B I1B 117.6(5)
C1B C2B C3B 118.0(7)
C1B C2B H2BA 121.0
C3B C2B H2BA 121.0
C4B C3B C2B 120.2(7)
C4B C3B H3BA 119.9
C2B C3B H3BA 119.9
C5B C4B C3B 120.4(7)
C5B C4B H4BA 119.8
C3B C4B H4BA 119.8
C4B C5B C6B 121.0(7)
C4B C5B H5BA 119.5
C6B C5B H5BA 119.5
C5B C6B C1B 118.3(6)
C5B C6B C7B 123.2(6)
C1B C6B C7B 118.5(6)
O1B C7B N1B 122.2(6)
O1B C7B C6B 118.7(6)
N1B C7B C6B 119.1(6)
C7B N1B C8B 120.7(5)
C7B N1B H1BA 119.6
C8B N1B H1BA 119.6
N1B C8B C10B 114.3(6)
N1B C8B C9B 112.6(6)
C10B C8B C9B 110.2(6)
N1B C8B H8BA 106.4
C10B C8B H8BA 106.4
C9B C8B H8BA 106.4
C8B C9B H9BA 109.5
C8B C9B H9BB 109.5
H9BA C9B H9BB 109.5
C8B C9B H9BC 109.5
H9BA C9B H9BC 109.5
H9BB C9B H9BC 109.5
O2B C10B O3B 122.2(7)
O2B C10B C8B 125.0(9)
O3B C10B C8B 112.8(7)
C10B O3B C11B 116.4(7)
O3B C11B H11D 109.5
O3B C11B H11E 109.5
H11D C11B H11E 109.5
O3B C11B H11F 109.5
H11D C11B H11F 109.5
H11E C11B H11F 109.5
C13B C12B C17B 122.7(7)
C13B C12B I1B 119.7(6)
C17B C12B I1B 117.6(5)
C12B C13B C14B 115.5(9)
C12B C13B H13B 122.3
C14B C13B H13B 122.3
C15B C14B C13B 121.8(10)
C15B C14B H14B 119.1
C13B C14B H14B 119.1
C14B C15B C16B 120.8(9)
C14B C15B H15B 119.6
C16B C15B H15B 119.6
C15B C16B C17B 119.5(10)
C15B C16B H16B 120.3
C17B C16B H16B 120.3
C12B C17B C16B 119.8(8)
C12B C17B H17B 120.1
C16B C17B H17B 120.1
O4B S1B O5B 115.2(4)
O4B S1B O6B 113.3(4)
O5B S1B O6B 115.3(3)
O4B S1B C18B 104.6(5)
O5B S1B C18B 103.1(4)
O6B S1B C18B 103.1(4)
F3B C18B F1B 109.2(9)
F3B C18B F2B 108.3(9)
F1B C18B F2B 109.1(10)
F3B C18B S1B 109.0(8)
F1B C18B S1B 110.3(7)
F2B C18B S1B 110.9(7)

loop_
_geom_bond_atom_site_label_1
_geom_bond_atom_site_label_2
_geom_bond_distance
I1A C12A 2.106(6)
I1A C1A 2.114(7)
C1A C2A 1.363(11)
C1A C6A 1.390(10)
C2A C3A 1.368(12)
C2A H2AA 0.9500
C3A C4A 1.375(11)
C3A H3AA 0.9500
C4A C5A 1.365(11)
C4A H4AA 0.9500
C5A C6A 1.409(11)
C5A H5AA 0.9500
C6A C7A 1.485(10)
C7A O1A 1.250(9)
C7A N1A 1.333(9)
N1A C8A 1.463(9)
N1A H1AA 0.8800
C8A C9A 1.477(11)
C8A C10A 1.516(10)
C8A H8AA 1.0000
C9A H9AA 0.9800
C9A H9AB 0.9800
C9A H9AC 0.9800
C10A O2A 1.203(9)
C10A O3A 1.345(9)
O3A C11A 1.425(9)
C11A H11A 0.9800
C11A H11B 0.9800
C11A H11C 0.9800
C12A C13A 1.350(11)
C12A C17A 1.372(9)
C13A C14A 1.367(12)
C13A H13A 0.9500
C14A C15A 1.359(13)
C14A H14A 0.9500
C15A C16A 1.358(13)
C15A H15A 0.9500
C16A C17A 1.384(10)
C16A H16A 0.9500
C17A H17A 0.9500
O4A S1A 1.420(6)
S1A O5A 1.426(6)
S1A O6A 1.439(5)
S1A C18A 1.814(9)
C18A F1A 1.311(10)
C18A F2A 1.332(11)
C18A F3A 1.337(10)
I1B C12B 2.093(7)
I1B C1B 2.118(7)
C1B C2B 1.368(10)
C1B C6B 1.386(10)
C2B C3B 1.402(11)
C2B H2BA 0.9500
C3B C4B 1.365(11)
C3B H3BA 0.9500
C4B C5B 1.364(11)
C4B H4BA 0.9500
C5B C6B 1.371(10)
C5B H5BA 0.9500
C6B C7B 1.492(9)
C7B O1B 1.240(8)
C7B N1B 1.306(9)
N1B C8B 1.455(8)
N1B H1BA 0.8800
C8B C10B 1.486(9)
C8B C9B 1.504(11)
C8B H8BA 1.0000
C9B H9BA 0.9800
C9B H9BB 0.9800
C9B H9BC 0.9800
C10B O2B 1.153(10)
C10B O3B 1.339(10)
O3B C11B 1.427(9)
C11B H11D 0.9800
C11B H11E 0.9800
C11B H11F 0.9800
C12B C13B 1.361(12)
C12B C17B 1.360(10)
C13B C14B 1.421(13)
C13B H13B 0.9500
C14B C15B 1.334(14)
C14B H14B 0.9500
C15B C16B 1.351(15)
C15B H15B 0.9500
C16B C17B 1.370(11)
C16B H16B 0.9500
C17B H17B 0.9500
O4B S1B 1.415(6)
S1B O5B 1.423(5)
S1B O6B 1.450(5)
S1B C18B 1.836(10)
C18B F3B 1.305(11)
C18B F1B 1.306(12)
C18B F2B 1.308(13)

loop_
_geom_hbond_atom_site_label_D
_geom_hbond_atom_site_label_H
_geom_hbond_atom_site_label_A
_geom_hbond_distance_DH
_geom_hbond_distance_HA
_geom_hbond_distance_DA
_geom_hbond_angle_DHA
_geom_hbond_site_symmetry_A
N1A H1AA O6A 0.88 2.02 2.757(7) 140.6 2_545
N1B H1BA O6B 0.88 2.10 2.946(7) 160.2 2_655

loop_
_geom_torsion_atom_site_label_1
_geom_torsion_atom_site_label_2
_geom_torsion_atom_site_label_3
_geom_torsion_atom_site_label_4
_geom_torsion
C12A I1A C1A C2A -15.4(7)
C12A I1A C1A C6A 160.3(6)
C6A C1A C2A C3A 2.7(12)
I1A C1A C2A C3A 178.2(7)
C1A C2A C3A C4A -0.6(13)
C2A C3A C4A C5A -1.1(13)
C3A C4A C5A C6A 0.6(13)
C2A C1A C6A C5A -3.1(12)
I1A C1A C6A C5A -178.7(5)
C2A C1A C6A C7A 177.1(7)
I1A C1A C6A C7A 1.5(10)
C4A C5A C6A C1A 1.4(12)
C4A C5A C6A C7A -178.8(7)
C1A C6A C7A O1A 20.9(11)
C5A C6A C7A O1A -158.8(7)
C1A C6A C7A N1A -159.8(7)
C5A C6A C7A N1A 20.4(11)
O1A C7A N1A C8A -6.5(11)
C6A C7A N1A C8A 174.2(6)
C7A N1A C8A C9A -73.5(9)
C7A N1A C8A C10A 57.9(9)
N1A C8A C10A O2A -147.7(7)
C9A C8A C10A O2A -17.1(11)
N1A C8A C10A O3A 35.7(8)
C9A C8A C10A O3A 166.3(7)
O2A C10A O3A C11A -3.7(11)
C8A C10A O3A C11A 172.9(6)
C1A I1A C12A C13A 90.5(7)
C1A I1A C12A C17A -90.0(7)
C17A C12A C13A C14A -0.8(14)
I1A C12A C13A C14A 178.6(7)
C12A C13A C14A C15A 1.6(14)
C13A C14A C15A C16A -1.0(16)
C14A C15A C16A C17A -0.2(16)
C13A C12A C17A C16A -0.4(15)
I1A C12A C17A C16A -179.9(8)
C15A C16A C17A C12A 1.0(16)
O4A S1A C18A F1A -54.5(7)
O5A S1A C18A F1A -174.7(6)
O6A S1A C18A F1A 64.3(7)
O4A S1A C18A F2A -176.7(6)
O5A S1A C18A F2A 63.1(7)
O6A S1A C18A F2A -57.9(7)
O4A S1A C18A F3A 64.9(8)
O5A S1A C18A F3A -55.3(8)
O6A S1A C18A F3A -176.4(7)
C12B I1B C1B C2B 22.9(7)
C12B I1B C1B C6B -160.8(6)
C6B C1B C2B C3B 1.6(12)
I1B C1B C2B C3B 177.8(6)
C1B C2B C3B C4B -1.2(13)
C2B C3B C4B C5B 0.3(14)
C3B C4B C5B C6B 0.3(13)
C4B C5B C6B C1B 0.1(12)
C4B C5B C6B C7B 178.2(7)
C2B C1B C6B C5B -1.0(11)
I1B C1B C6B C5B -177.3(5)
C2B C1B C6B C7B -179.3(7)
I1B C1B C6B C7B 4.4(9)
C5B C6B C7B O1B 156.5(7)
C1B C6B C7B O1B -25.3(10)
C5B C6B C7B N1B -22.9(10)
C1B C6B C7B N1B 155.3(6)
O1B C7B N1B C8B 5.3(10)
C6B C7B N1B C8B -175.3(6)
C7B N1B C8B C10B -85.9(8)
C7B N1B C8B C9B 147.5(6)
N1B C8B C10B O2B -179.8(10)
C9B C8B C10B O2B -51.8(13)
N1B C8B C10B O3B -2.4(9)
C9B C8B C10B O3B 125.5(7)
O2B C10B O3B C11B -1.1(14)
C8B C10B O3B C11B -178.6(8)
C1B I1B C12B C13B -94.5(7)
C1B I1B C12B C17B 88.1(7)
C17B C12B C13B C14B -1.2(15)
I1B C12B C13B C14B -178.5(8)
C12B C13B C14B C15B -0.4(17)
C13B C14B C15B C16B 1.3(19)
C14B C15B C16B C17B -0.5(18)
C13B C12B C17B C16B 1.9(16)
I1B C12B C17B C16B 179.3(8)
C15B C16B C17B C12B -1.0(17)
O4B S1B C18B F3B -62.0(9)
O5B S1B C18B F3B 58.9(9)
O6B S1B C18B F3B 179.2(8)
O4B S1B C18B F1B 57.9(9)
O5B S1B C18B F1B 178.8(8)
O6B S1B C18B F1B -60.9(9)
O4B S1B C18B F2B 178.8(7)
O5B S1B C18B F2B -60.3(8)
O6B S1B C18B F2B 60.1(8)

loop_
_cod_related_entry_id
_cod_related_entry_code
_cod_related_entry_database
1 30651819 ChemSpider
